data_2007094
loop_
_publ_author_name
'Baumeister, Ute'
'Hartung, Helmut'
'Schulz, Torsten'
'Weichmann, Horst'

_publ_section_title
;
 <i>cis</i>-Bis[(2-diphenylphosphinoethyl)dimethylstannyl]platinum(II)
;
_journal_issue 3
_journal_name_full 'Acta Crystallographica Section C'
_journal_page_first 333
_journal_page_last 335
_journal_paper_doi 10.1107/S0108270197014029
_journal_volume 54
_journal_year 1998
_chemical_formula_iupac '[Pt Sn2 (CH3)4 (C14 H14 P)2]'
_chemical_formula_moiety 'C32 H40 P2 Pt Sn2'
_chemical_formula_structural 'Pt ((C6 H5)2 P (C2 H4) SN (C H3)2)2'
_chemical_formula_sum 'C32 H40 P2 Pt Sn2'
_chemical_formula_weight 919.05
_chemical_melting_point 456.1(10)
_chemical_name_systematic
;
  cis-Bis[(2-Diphenylphosphinoethyl)dimethylstannyl]platinum(II)
;
_space_group_IT_number 14
_symmetry_cell_setting monoclinic
_symmetry_space_group_name_Hall '-P 2yn'
_symmetry_space_group_name_H-M 'P 1 21/n 1'
_audit_creation_method SHELXL
_cell_angle_alpha 90.00
_cell_angle_beta 103.144(15)
_cell_angle_gamma 90.00
_cell_formula_units_Z 4
_cell_length_a 11.801(2)
_cell_length_b 13.206(3)
_cell_length_c 21.697(4)
_cell_measurement_reflns_used 76
_cell_measurement_temperature 293(2)
_cell_measurement_theta_max 17.1
_cell_measurement_theta_min 10.1
_cell_volume 3292.8(11)
_computing_cell_refinement DIF4
_computing_data_collection 'DIF4 (Stoe, 19??)'
_computing_data_reduction 'REDU4 (Stoe, 19??)'
_computing_molecular_graphics 'XP/PC (Siemens, 1990)'
_computing_publication_material SHELXL93
_computing_structure_refinement 'SHELXL93 (Sheldrick, 1993)'
_computing_structure_solution 'SHELXS86 (Sheldrick, 1990)'
_diffrn_ambient_temperature 293(2)
_diffrn_measurement_device 'Stoe Stadi-4'
_diffrn_measurement_method \w/2\q
_diffrn_radiation_monochromator graphite
_diffrn_radiation_source 'fine-focus sealed tube'
_diffrn_radiation_type MoK\a
_diffrn_radiation_wavelength 0.71073
_diffrn_reflns_av_R_equivalents 0.0209
_diffrn_reflns_av_sigmaI/netI 0.0256
_diffrn_reflns_limit_h_max 15
_diffrn_reflns_limit_h_min -15
_diffrn_reflns_limit_k_max 17
_diffrn_reflns_limit_k_min -17
_diffrn_reflns_limit_l_max 28
_diffrn_reflns_limit_l_min -28
_diffrn_reflns_number 17011
_diffrn_reflns_theta_max 28.0
_diffrn_reflns_theta_min 1.81
_diffrn_standards_decay_% 5.9
_diffrn_standards_interval_time 60
_diffrn_standards_number 3
_exptl_absorpt_coefficient_mu 5.859
_exptl_absorpt_correction_T_max 0.136
_exptl_absorpt_correction_T_min 0.102
_exptl_absorpt_correction_type psi-scan
_exptl_absorpt_process_details '(North, Phillips & Mathews, 1968)'
_exptl_crystal_colour colourless
_exptl_crystal_density_diffrn 1.854
_exptl_crystal_density_meas ?
_exptl_crystal_description irregular
_exptl_crystal_F_000 1760
_exptl_crystal_size_max 0.53
_exptl_crystal_size_mid 0.36
_exptl_crystal_size_min 0.34
_refine_diff_density_max 1.239
_refine_diff_density_min -1.022
_refine_ls_extinction_coef 0.00023(5)
_refine_ls_extinction_method SHELXL93_(Sheldrick,_1993)
_refine_ls_goodness_of_fit_all 1.085
_refine_ls_goodness_of_fit_obs 1.138
_refine_ls_hydrogen_treatment constr
_refine_ls_matrix_type full
_refine_ls_number_parameters 335
_refine_ls_number_reflns 7945
_refine_ls_number_restraints 0
_refine_ls_restrained_S_all 1.085
_refine_ls_restrained_S_obs 1.138
_refine_ls_R_factor_all 0.0411
_refine_ls_R_factor_obs .0285
_refine_ls_shift/esd_max -0.001
_refine_ls_shift/esd_mean 0.000
_refine_ls_structure_factor_coef Fsqd
_refine_ls_weighting_details 'w = 1/[\s^2^(Fo^2^)+(0.0369P)^2^+2.0278P] where P=(Fo^2^+2Fc^2^)/3'
_refine_ls_weighting_scheme calc
_refine_ls_wR_factor_all 0.0712
_refine_ls_wR_factor_obs .0673
_reflns_number_observed 6514
_reflns_number_total 7945
_reflns_observed_criterion >2sigma(I)
_cod_data_source_file jz1255.cif
_cod_data_source_block s261
_cod_depositor_comments
;
The following automatic conversions were performed:
'_geom_bond_publ_flag' value 'YES' changed to 'yes' according to
'/home/saulius/struct/CIF-dictionaries/cif_core.dic' dictionary named
'cif_core.dic' version 2.4.1 from 2010-06-29 (4 times).

Automatic conversion script
Id: cif_fix_enum 1527 2010-12-29 10:47:43Z saulius 

The following automatic conversions were performed:

'_chemical_melting_point' value '182 - 184_C' was changed to
'456.1(10)' - it was converted from degrees Celsius(C) to Kelvins(K),
the average value was taken and precision was estimated.

Automatic conversion script
Id: cif_fix_values 1646 2011-03-28 12:23:43Z adriana 

The following automatic conversions were performed:

'_chemical_melting_point' value '182 - 184_C' was changed to
'456.1(10)' - it was converted from degrees Celsius(C) to Kelvins(K),
the average value was taken and precision was
estimated.

'_geom_bond_publ_flag' value 'YES' changed to 'yes'
according to /home/saulius/struct/CIF-dictionaries/cif_core.dic
dictionary named 'cif_core.dic' version 2.4.1 from 2010-06-29 (4
times).

'_geom_angle_publ_flag' value 'YES' changed to 'yes'
according to /home/saulius/struct/CIF-dictionaries/cif_core.dic
dictionary named 'cif_core.dic' version 2.4.1 from 2010-06-29 (4
times).

Automatic conversion script
Id: cif_fix_values 1715 2011-07-08 13:25:40Z adriana 

The following automatic conversions were performed:

'_exptl_crystal_density_meas' value 'not measured' was changed to '?'
- the value is perceived as not measured.

Automatic conversion script
Id: cif_fix_values 3008 2015-01-20 13:52:24Z robertas 

The following automatic conversions were performed:

'_refine_ls_weighting_scheme' value 'calc w =
1/[\s^2^(Fo^2^)+(0.0369P)^2^+2.0278P] where P=(Fo^2^+2Fc^2^)/3' was
changed to 'calc'. New tag '_refine_ls_weighting_details' was
created. The value of the new tag was set to 'w =
1/[\s^2^(Fo^2^)+(0.0369P)^2^+2.0278P] where P=(Fo^2^+2Fc^2^)/3'.

Automatic conversion script
Id: cif_fix_values 3143 2015-03-26 13:38:13Z robertas 
;
_cod_original_sg_symbol_H-M 'P 21/n'
_cod_database_code 2007094
_cod_database_fobs_code 2007094

loop_
_symmetry_equiv_pos_as_xyz
'x, y, z'
'-x+1/2, y+1/2, -z+1/2'
'-x, -y, -z'
'x-1/2, -y-1/2, z-1/2'

loop_
_atom_site_aniso_label
_atom_site_aniso_U_11
_atom_site_aniso_U_22
_atom_site_aniso_U_33
_atom_site_aniso_U_12
_atom_site_aniso_U_13
_atom_site_aniso_U_23
Pt1 .03365(7) .03268(8) .03075(8) -.00041(6) .00856(5) .00355(6)
Sn1 .03534(13) .0435(2) .04071(15) .00049(11) .01147(11) .00308(12)
Sn2 .04339(14) .03860(14) .03453(14) .00150(11) .00656(11) .00695(11)
P1 .0379(5) .0313(5) .0323(5) .0001(4) .0089(4) .0029(4)
P2 .0352(5) .0344(5) .0406(5) -.0028(4) .0117(4) .0016(4)
C1 .042(2) .054(3) .053(3) -.005(2) .011(2) .007(2)
C2 .041(2) .038(2) .045(2) -.008(2) .008(2) .002(2)
C3 .061(3) .045(2) .056(3) -.004(2) .022(2) .009(2)
C4 .044(2) .037(2) .066(3) -.010(2) .016(2) .002(2)
C5 .044(2) .089(4) .061(3) -.005(3) .000(2) .007(3)
C6 .068(3) .071(4) .075(4) .004(3) .031(3) -.016(3)
C7 .062(3) .050(3) .052(3) .017(2) .007(2) .000(2)
C8 .073(3) .061(3) .048(3) .000(3) -.004(2) .003(2)
C9 .035(2) .040(2) .031(2) .003(2) .0058(14) .000(2)
C10 .057(3) .044(2) .042(2) -.002(2) .015(2) .003(2)
C11 .060(3) .068(3) .035(2) -.005(2) .012(2) .000(2)
C12 .060(3) .074(3) .040(2) .003(2) .011(2) -.017(2)
C13 .088(4) .047(3) .059(3) -.008(3) .011(3) -.013(2)
C14 .066(3) .041(2) .045(2) -.010(2) .009(2) .000(2)
C15 .047(2) .035(2) .050(2) .005(2) .022(2) .008(2)
C16 .049(2) .057(3) .057(3) .016(2) .022(2) .020(2)
C17 .055(3) .079(4) .099(5) .024(3) .028(3) .041(4)
C18 .086(4) .053(3) .143(7) .028(3) .070(5) .030(4)
C19 .101(5) .048(3) .111(5) .011(3) .066(4) -.005(3)
C20 .071(3) .045(3) .067(3) -.004(2) .031(3) -.001(2)
C21 .034(2) .046(2) .048(2) -.003(2) .010(2) .003(2)
C22 .047(2) .047(2) .052(3) .004(2) .016(2) .002(2)
C23 .043(2) .067(3) .076(4) .010(2) .018(2) .010(3)
C24 .045(3) .099(5) .069(4) -.003(3) -.006(2) .014(3)
C25 .063(3) .086(4) .063(3) .000(3) -.010(3) -.013(3)
C26 .055(3) .067(3) .063(3) .003(2) .002(2) -.014(3)
C27 .045(2) .036(2) .042(2) .001(2) .014(2) .003(2)
C28 .052(2) .052(3) .059(3) -.002(2) .024(2) .006(2)
C29 .070(3) .071(3) .053(3) .015(3) .032(3) -.001(3)
C30 .084(4) .080(4) .049(3) .020(3) .013(3) -.017(3)
C31 .061(3) .075(4) .071(4) -.005(3) .011(3) -.027(3)
C32 .049(2) .058(3) .057(3) -.009(2) .018(2) -.011(2)

loop_
_atom_site_label
_atom_site_fract_x
_atom_site_fract_y
_atom_site_fract_z
_atom_site_U_iso_or_equiv
_atom_site_thermal_displace_type
_atom_site_calc_flag
_atom_site_refinement_flags
_atom_site_occupancy
_atom_site_disorder_group
_atom_site_type_symbol
Pt1 .051540(10) .179440(10) .155460(10) .03216(5) Uani d . 1 . Pt
Sn1 .25989(2) .18215(2) .133990(10) .03938(7) Uani d . 1 . Sn
Sn2 .13009(2) .05585(2) .248480(10) .03921(7) Uani d . 1 . Sn
P1 .01792(9) .29913(7) .07727(5) .0337(2) Uani d . 1 . P
P2 -.11826(9) .16265(8) .18815(5) .0362(2) Uani d . 1 . P
C1 .2562(4) .3314(3) .0878(2) .0501(10) Uani d . 1 . C
H1A .3210(4) .3720(3) .1104(2) .060 Uiso calc R 1 . H
H1B .2647(4) .3225(3) .0447(2) .060 Uiso calc R 1 . H
C2 .1424(3) .3865(3) .0871(2) .0418(9) Uani d . 1 . C
H2A .1277(3) .4353(3) .0528(2) .050 Uiso calc R 1 . H
H2B .1499(3) .4234(3) .1265(2) .050 Uiso calc R 1 . H
C3 -.0351(4) -.0019(4) .2675(2) .0527(11) Uani d . 1 . C
H3A -.0334(4) -.0754(4) .2686(2) .063 Uiso calc R 1 . H
H3B -.0434(4) .0220(4) .3086(2) .063 Uiso calc R 1 . H
C4 -.1383(4) .0335(3) .2168(2) .0482(10) Uani d . 1 . C
H4A -.2077(4) .0322(3) .2337(2) .058 Uiso calc R 1 . H
H4B -.1502(4) -.0132(3) .1813(2) .058 Uiso calc R 1 . H
C5 .4161(4) .1768(5) .2097(3) .0665(15) Uani d . 1 . C
H5A .4088(4) .2237(5) .2423(3) .100 Uiso calc R 1 . H
H5B .4823(4) .1948(5) .1932(3) .100 Uiso calc R 1 . H
H5C .4262(4) .1096(5) .2269(3) .100 Uiso calc R 1 . H
C6 .2913(5) .0730(4) .0653(3) .0688(15) Uani d . 1 . C
H6A .2254(5) .0709(4) .0300(3) .103 Uiso calc R 1 . H
H6B .3032(5) .0072(4) .0846(3) .103 Uiso calc R 1 . H
H6C .3593(5) .0924(4) .0509(3) .103 Uiso calc R 1 . H
C7 .2450(4) -.0672(3) .2375(2) .0556(12) Uani d . 1 . C
H7A .2131(4) -.1029(3) .1989(2) .083 Uiso calc R 1 . H
H7B .2529(4) -.1128(3) .2727(2) .083 Uiso calc R 1 . H
H7C .3200(4) -.0405(3) .2360(2) .083 Uiso calc R 1 . H
C8 .2142(5) .1270(4) .3365(2) .0633(13) Uani d . 1 . C
H8A .1679(5) .1830(4) .3448(2) .095 Uiso calc R 1 . H
H8B .2897(5) .1510(4) .3337(2) .095 Uiso calc R 1 . H
H8C .2226(5) .0787(4) .3703(2) .095 Uiso calc R 1 . H
C9 .0037(3) .2508(3) -.0026(2) .0355(8) Uani d . 1 . C
C10 .0254(4) .3111(3) -.0506(2) .0469(10) Uani d . 1 . C
H10 .0445(4) .3790(3) -.0427(2) .056 Uiso calc R 1 . H
C11 .0190(4) .2716(4) -.1101(2) .0541(11) Uani d . 1 . C
H11 .0329(4) .3130(4) -.1423(2) .065 Uiso calc R 1 . H
C12 -.0083(4) .1701(4) -.1222(2) .0581(13) Uani d . 1 . C
H12 -.0115(4) .1436(4) -.1622(2) .070 Uiso calc R 1 . H
C13 -.0305(5) .1089(4) -.0751(3) .0658(14) Uani d . 1 . C
H13 -.0489(5) .0409(4) -.0831(3) .079 Uiso calc R 1 . H
C14 -.0251(4) .1496(4) -.0157(2) .0511(11) Uani d . 1 . C
H14 -.0411(4) .1085(4) .0160(2) .061 Uiso calc R 1 . H
C15 -.1038(4) .3862(3) .0720(2) .0422(9) Uani d . 1 . C
C16 -.1958(4) .3937(4) .0191(2) .0532(11) Uani d . 1 . C
H16 -.1967(4) .3538(4) -.0163(2) .064 Uiso calc R 1 . H
C17 -.2864(5) .4608(5) .0193(3) .076(2) Uani d . 1 . C
H17 -.3468(5) .4663(5) -.0165(3) .091 Uiso calc R 1 . H
C18 -.2879(6) .5191(5) .0714(4) .087(2) Uani d . 1 . C
H18 -.3487(6) .5641(5) .0709(4) .104 Uiso calc R 1 . H
C19 -.1996(6) .5106(4) .1240(4) .080(2) Uani d . 1 . C
H19 -.2013(6) .5491(4) .1596(4) .096 Uiso calc R 1 . H
C20 -.1066(5) .4447(4) .1249(3) .0586(12) Uani d . 1 . C
H20 -.0465(5) .4401(4) .1609(3) .070 Uiso calc R 1 . H
C21 -.2548(3) .1875(3) .1315(2) .0426(9) Uani d . 1 . C
C22 -.3284(4) .2672(4) .1362(2) .0481(10) Uani d . 1 . C
H22 -.3109(4) .3098(4) .1713(2) .058 Uiso calc R 1 . H
C23 -.4272(4) .2842(4) .0896(3) .0616(13) Uani d . 1 . C
H23 -.4765(4) .3374(4) .0939(3) .074 Uiso calc R 1 . H
C24 -.4537(5) .2236(5) .0370(3) .074(2) Uani d . 1 . C
H24 -.5200(5) .2364(5) .0055(3) .088 Uiso calc R 1 . H
C25 -.3825(5) .1443(5) .0311(3) .075(2) Uani d . 1 . C
H25 -.4011(5) .1023(5) -.0041(3) .089 Uiso calc R 1 . H
C26 -.2827(5) .1264(4) .0776(3) .0634(13) Uani d . 1 . C
H26 -.2337(5) .0732(4) .0729(3) .076 Uiso calc R 1 . H
C27 -.1207(4) .2419(3) .2566(2) .0401(8) Uani d . 1 . C
C28 -.2087(4) .2359(4) .2900(2) .0523(11) Uani d . 1 . C
H28 -.2712(4) .1922(4) .2763(2) .063 Uiso calc R 1 . H
C29 -.2028(5) .2950(4) .3436(2) .0616(13) Uani d . 1 . C
H29 -.2611(5) .2901(4) .3660(2) .074 Uiso calc R 1 . H
C30 -.1116(5) .3604(5) .3637(3) .071(2) Uani d . 1 . C
H30 -.1085(5) .3996(5) .3997(3) .086 Uiso calc R 1 . H
C31 -.0254(5) .3686(5) .3314(3) .0694(15) Uani d . 1 . C
H31 .0355(5) .4139(5) .3449(3) .083 Uiso calc R 1 . H
C32 -.0291(4) .3089(4) .2783(2) .0539(11) Uani d . 1 . C
H32 .0306(4) .3137(4) .2568(2) .065 Uiso calc R 1 . H

loop_
_atom_type_symbol
_atom_type_description
_atom_type_scat_dispersion_real
_atom_type_scat_dispersion_imag
_atom_type_scat_source
C C .0033 .0016 'International Tables Vol C Tables 4.2.6.8 and 6.1.1.4'
H H .0000 .0000 'International Tables Vol C Tables 4.2.6.8 and 6.1.1.4'
P P .1023 .0942 'International Tables Vol C Tables 4.2.6.8 and 6.1.1.4'
Pt Pt -1.7033 8.3905 'International Tables Vol C Tables 4.2.6.8 and 6.1.1.4'
Sn Sn -.6537 1.4246 'International Tables Vol C Tables 4.2.6.8 and 6.1.1.4'

loop_
_geom_angle_atom_site_label_1
_geom_angle_atom_site_label_2
_geom_angle_atom_site_label_3
_geom_angle
_geom_angle_publ_flag
P2 Pt1 P1 106.33(4) yes
P2 Pt1 Sn2 83.16(3) yes
P1 Pt1 Sn2 169.13(3) ?
P2 Pt1 Sn1 170.98(3) ?
P1 Pt1 Sn1 82.49(3) yes
Sn2 Pt1 Sn1 87.88(2) yes
C6 Sn1 C5 104.5(2) ?
C6 Sn1 C1 105.7(2) ?
C5 Sn1 C1 107.3(2) ?
C6 Sn1 Pt1 115.5(2) ?
C5 Sn1 Pt1 122.5(2) ?
C1 Sn1 Pt1 99.86(12) ?
C8 Sn2 C7 104.5(2) ?
C8 Sn2 C3 103.4(2) ?
C7 Sn2 C3 111.2(2) ?
C8 Sn2 Pt1 115.16(15) ?
C7 Sn2 Pt1 120.55(13) ?
C3 Sn2 Pt1 100.81(12) ?
C9 P1 C15 105.2(2) ?
C9 P1 C2 103.3(2) ?
C15 P1 C2 102.0(2) ?
C9 P1 Pt1 115.27(14) ?
C15 P1 Pt1 118.92(14) ?
C2 P1 Pt1 110.33(14) ?
C21 P2 C27 105.7(2) ?
C21 P2 C4 103.4(2) ?
C27 P2 C4 103.2(2) ?
C21 P2 Pt1 118.54(14) ?
C27 P2 Pt1 112.03(14) ?
C4 P2 Pt1 112.48(15) ?
C2 C1 Sn1 110.9(3) ?
C1 C2 P1 112.3(3) ?
C4 C3 Sn2 110.6(3) ?
C3 C4 P2 112.7(3) ?
C10 C9 C14 118.5(4) ?
C10 C9 P1 121.5(3) ?
C14 C9 P1 119.9(3) ?
C11 C10 C9 120.5(4) ?
C10 C11 C12 120.1(5) ?
C13 C12 C11 120.2(4) ?
C12 C13 C14 119.1(5) ?
C13 C14 C9 121.5(4) ?
C20 C15 C16 118.7(4) ?
C20 C15 P1 117.8(4) ?
C16 C15 P1 123.5(4) ?
C17 C16 C15 120.0(5) ?
C18 C17 C16 121.0(6) ?
C19 C18 C17 119.5(5) ?
C18 C19 C20 120.8(6) ?
C15 C20 C19 120.0(6) ?
C22 C21 C26 118.0(4) ?
C22 C21 P2 124.1(4) ?
C26 C21 P2 117.7(3) ?
C23 C22 C21 120.7(5) ?
C24 C23 C22 120.7(5) ?
C25 C24 C23 119.8(5) ?
C24 C25 C26 120.1(6) ?
C25 C26 C21 120.7(5) ?
C32 C27 C28 118.2(4) ?
C32 C27 P2 119.0(3) ?
C28 C27 P2 122.8(3) ?
C29 C28 C27 120.0(5) ?
C30 C29 C28 120.4(5) ?
C31 C30 C29 120.5(5) ?
C30 C31 C32 119.8(5) ?
C31 C32 C27 121.0(5) ?

loop_
_geom_bond_atom_site_label_1
_geom_bond_atom_site_label_2
_geom_bond_site_symmetry_2
_geom_bond_distance
_geom_bond_publ_flag
Pt1 P2 . 2.2833(10) yes
Pt1 P1 . 2.2865(10) yes
Pt1 Sn2 . 2.5973(5) yes
Pt1 Sn1 . 2.6047(5) yes
Sn1 C6 . 2.165(5) ?
Sn1 C5 . 2.174(5) ?
Sn1 C1 . 2.207(4) ?
Sn2 C8 . 2.158(5) ?
Sn2 C7 . 2.164(4) ?
Sn2 C3 . 2.219(5) ?
P1 C9 . 1.818(4) ?
P1 C15 . 1.823(4) ?
P1 C2 . 1.842(4) ?
P2 C21 . 1.821(4) ?
P2 C27 . 1.823(4) ?
P2 C4 . 1.849(4) ?
C1 C2 . 1.524(6) ?
C3 C4 . 1.518(6) ?
C9 C10 . 1.382(6) ?
C9 C14 . 1.392(6) ?
C10 C11 . 1.379(6) ?
C11 C12 . 1.389(7) ?
C12 C13 . 1.374(7) ?
C13 C14 . 1.384(7) ?
C15 C20 . 1.390(7) ?
C15 C16 . 1.393(6) ?
C16 C17 . 1.388(7) ?
C17 C18 . 1.372(9) ?
C18 C19 . 1.363(10) ?
C19 C20 . 1.397(8) ?
C21 C22 . 1.383(6) ?
C21 C26 . 1.397(7) ?
C22 C23 . 1.378(7) ?
C23 C24 . 1.370(8) ?
C24 C25 . 1.367(9) ?
C25 C26 . 1.386(7) ?
C27 C32 . 1.394(6) ?
C27 C28 . 1.397(6) ?
C28 C29 . 1.390(7) ?
C29 C30 . 1.372(9) ?
C30 C31 . 1.365(8) ?
C31 C32 . 1.389(7) ?

loop_
_geom_torsion_atom_site_label_1
_geom_torsion_atom_site_label_2
_geom_torsion_atom_site_label_3
_geom_torsion_atom_site_label_4
_geom_torsion
P2 Pt1 Sn1 C6 99.7(3)
P1 Pt1 Sn1 C6 -92.2(2)
Sn2 Pt1 Sn1 C6 92.9(2)
P2 Pt1 Sn1 C5 -29.5(3)
P1 Pt1 Sn1 C5 138.6(2)
Sn2 Pt1 Sn1 C5 -36.3(2)
P2 Pt1 Sn1 C1 -147.5(2)
P1 Pt1 Sn1 C1 20.66(14)
Sn2 Pt1 Sn1 C1 -154.28(13)
P2 Pt1 Sn2 C8 -95.0(2)
P1 Pt1 Sn2 C8 56.3(2)
Sn1 Pt1 Sn2 C8 84.0(2)
P2 Pt1 Sn2 C7 138.3(2)
P1 Pt1 Sn2 C7 -70.4(2)
Sn1 Pt1 Sn2 C7 -42.8(2)
P2 Pt1 Sn2 C3 15.56(14)
P1 Pt1 Sn2 C3 166.9(2)
Sn1 Pt1 Sn2 C3 -165.51(14)
P2 Pt1 P1 C9 -106.35(14)
Sn2 Pt1 P1 C9 103.4(2)
Sn1 Pt1 P1 C9 75.58(14)
P2 Pt1 P1 C15 19.9(2)
Sn2 Pt1 P1 C15 -130.3(2)
Sn1 Pt1 P1 C15 -158.2(2)
P2 Pt1 P1 C2 137.2(2)
Sn2 Pt1 P1 C2 -13.0(2)
Sn1 Pt1 P1 C2 -40.89(15)
P1 Pt1 P2 C21 29.0(2)
Sn2 Pt1 P2 C21 -156.4(2)
Sn1 Pt1 P2 C21 -163.2(2)
P1 Pt1 P2 C27 -94.51(15)
Sn2 Pt1 P2 C27 80.07(14)
Sn1 Pt1 P2 C27 73.2(2)
P1 Pt1 P2 C4 149.7(2)
Sn2 Pt1 P2 C4 -35.7(2)
Sn1 Pt1 P2 C4 -42.6(3)
C6 Sn1 C1 C2 124.0(3)
C5 Sn1 C1 C2 -124.9(3)
Pt1 Sn1 C1 C2 3.8(3)
Sn1 C1 C2 P1 -34.8(4)
C9 P1 C2 C1 -66.8(3)
C15 P1 C2 C1 -175.7(3)
Pt1 P1 C2 C1 57.0(3)
C8 Sn2 C3 C4 127.8(3)
C7 Sn2 C3 C4 -120.5(3)
Pt1 Sn2 C3 C4 8.4(3)
Sn2 C3 C4 P2 -35.8(4)
C21 P2 C4 C3 -177.5(3)
C27 P2 C4 C3 -67.5(4)
Pt1 P2 C4 C3 53.5(4)
C15 P1 C9 C10 70.9(4)
C2 P1 C9 C10 -35.7(4)
Pt1 P1 C9 C10 -156.1(3)
C15 P1 C9 C14 -111.8(4)
C2 P1 C9 C14 141.6(4)
Pt1 P1 C9 C14 21.2(4)
C14 C9 C10 C11 -0.2(7)
P1 C9 C10 C11 177.1(4)
C9 C10 C11 C12 -0.7(7)
C10 C11 C12 C13 0.9(8)
C11 C12 C13 C14 -0.1(8)
C12 C13 C14 C9 -0.8(8)
C10 C9 C14 C13 1.0(7)
P1 C9 C14 C13 -176.5(4)
C9 P1 C15 C20 -171.9(3)
C2 P1 C15 C20 -64.4(4)
Pt1 P1 C15 C20 57.1(4)
C9 P1 C15 C16 10.9(4)
C2 P1 C15 C16 118.4(4)
Pt1 P1 C15 C16 -120.0(3)
C20 C15 C16 C17 1.8(7)
P1 C15 C16 C17 178.9(4)
C15 C16 C17 C18 -1.2(8)
C16 C17 C18 C19 -0.4(9)
C17 C18 C19 C20 1.2(9)
C16 C15 C20 C19 -0.9(7)
P1 C15 C20 C19 -178.2(4)
C18 C19 C20 C15 -0.6(8)
C27 P2 C21 C22 13.1(4)
C4 P2 C21 C22 121.2(4)
Pt1 P2 C21 C22 -113.6(4)
C27 P2 C21 C26 -171.8(4)
C4 P2 C21 C26 -63.6(4)
Pt1 P2 C21 C26 61.6(4)
C26 C21 C22 C23 1.3(7)
P2 C21 C22 C23 176.5(4)
C21 C22 C23 C24 -1.2(8)
C22 C23 C24 C25 1.1(9)
C23 C24 C25 C26 -1.2(10)
C24 C25 C26 C21 1.4(10)
C22 C21 C26 C25 -1.4(8)
P2 C21 C26 C25 -176.9(5)
C21 P2 C27 C32 -125.0(4)
C4 P2 C27 C32 126.8(4)
Pt1 P2 C27 C32 5.5(4)
C21 P2 C27 C28 57.5(4)
C4 P2 C27 C28 -50.7(4)
Pt1 P2 C27 C28 -172.0(3)
C32 C27 C28 C29 -0.6(7)
P2 C27 C28 C29 177.0(4)
C27 C28 C29 C30 0.8(8)
C28 C29 C30 C31 0.1(9)
C29 C30 C31 C32 -1.1(10)
C30 C31 C32 C27 1.2(9)
C28 C27 C32 C31 -0.4(7)
P2 C27 C32 C31 -178.0(4)
